data_2016367
loop_
_publ_author_name
'Bera, Manindranath'
'Noll, Bruce C.'

_publ_section_title
;
 Two new oximate-bridged square-planar dinuclear nickel(II) complexes
;
_journal_coeditor_code TR3024
_journal_issue 12
_journal_name_full 'Acta Crystallographica Section C'
_journal_page_first m553
_journal_page_last m556
_journal_paper_doi 10.1107/S0108270107048937
_journal_volume 63
_journal_year 2007
_chemical_formula_iupac '[Ni2 (C13 H18 N3 O1)2] (Cl O4)2'
_chemical_formula_moiety 'C26 H36 N6 Ni2 O2 2+, 2(Cl O4 -)'
_chemical_formula_sum 'C26 H36 Cl2 N6 Ni2 O10'
_chemical_formula_weight 780.93
_chemical_name_systematic
;bis{\m-3-[2-(dimethylamino)ethylimino]-1-phenylpropan-2-one
 oximato}dinickel(II)
bis(perchlorate)
;
_space_group_IT_number 14
_symmetry_cell_setting monoclinic
_symmetry_space_group_name_Hall '-P 2yn'
_symmetry_space_group_name_H-M 'P 1 21/n 1'
_atom_sites_solution_hydrogens geom
_atom_sites_solution_primary direct
_atom_sites_solution_secondary difmap
_audit_creation_method SHELXTL
_cell_angle_alpha 90.00
_cell_angle_beta 93.745(2)
_cell_angle_gamma 90.00
_cell_formula_units_Z 2
_cell_length_a 12.5432(5)
_cell_length_b 8.9714(4)
_cell_length_c 13.7277(5)
_cell_measurement_reflns_used 8729
_cell_measurement_temperature 100(2)
_cell_measurement_theta_max 46.8820
_cell_measurement_theta_min 2.9741
_cell_volume 1541.48(11)
_computing_cell_refinement 'APEX2 and SAINT (Bruker, 2004)'
_computing_data_collection 'APEX2 (Bruker, 2004)'
_computing_data_reduction 'SAINT (Bruker, 2004) and XPREP (Sheldrick, 2003)'
_computing_molecular_graphics 'XP (Sheldrick, 1998)'
_computing_publication_material 'XCIF (Sheldrick, 2001) and enCIFer (Allen <i>et al.</i>,  2004)'
_computing_structure_refinement 'XL (Sheldrick, 2001)'
_computing_structure_solution 'XS (Sheldrick, 2001)'
_diffrn_ambient_temperature 100(2)
_diffrn_detector_area_resol_mean 8.33
_diffrn_measured_fraction_theta_full 0.995
_diffrn_measured_fraction_theta_max 0.995
_diffrn_measurement_device_type 'Bruker D8-APEXII CCD diffratometer'
_diffrn_measurement_method '\f and \w scans'
_diffrn_radiation_monochromator graphite
_diffrn_radiation_type MoK\a
_diffrn_radiation_wavelength 0.71073
_diffrn_reflns_av_R_equivalents 0.0266
_diffrn_reflns_av_sigmaI/netI 0.0165
_diffrn_reflns_limit_h_max 25
_diffrn_reflns_limit_h_min -25
_diffrn_reflns_limit_k_max 18
_diffrn_reflns_limit_k_min -18
_diffrn_reflns_limit_l_max 28
_diffrn_reflns_limit_l_min -23
_diffrn_reflns_number 124421
_diffrn_reflns_theta_full 47.26
_diffrn_reflns_theta_max 47.26
_diffrn_reflns_theta_min 2.13
_exptl_absorpt_coefficient_mu 1.461
_exptl_absorpt_correction_T_max 0.63
_exptl_absorpt_correction_T_min 0.54
_exptl_absorpt_correction_type multi-scan
_exptl_absorpt_process_details
;
(SADABS; Blessing, 1995; Sheldrick, 2004)
;
_exptl_crystal_colour red
_exptl_crystal_density_diffrn 1.682
_exptl_crystal_density_method 'not measured'
_exptl_crystal_description parallelepiped
_exptl_crystal_F_000 808
_exptl_crystal_size_max 0.45
_exptl_crystal_size_mid 0.44
_exptl_crystal_size_min 0.32
_refine_diff_density_max 0.714
_refine_diff_density_min -0.807
_refine_ls_extinction_method none
_refine_ls_goodness_of_fit_ref 1.028
_refine_ls_hydrogen_treatment constr
_refine_ls_matrix_type full
_refine_ls_number_parameters 211
_refine_ls_number_reflns 14182
_refine_ls_number_restraints 0
_refine_ls_restrained_S_all 1.028
_refine_ls_R_factor_all 0.0291
_refine_ls_R_factor_gt 0.0229
_refine_ls_shift/su_max 0.006
_refine_ls_shift/su_mean 0.000
_refine_ls_structure_factor_coef Fsqd
_refine_ls_weighting_details 'calc w=1/[\s^2^(Fo^2^)+(0.0309P)^2^+0.3420P] where P=(Fo^2^+2Fc^2^)/3'
_refine_ls_weighting_scheme calc
_refine_ls_wR_factor_gt 0.0599
_refine_ls_wR_factor_ref 0.0628
_reflns_number_gt 12434
_reflns_number_total 14182
_reflns_threshold_expression >2sigma(I)
_cod_data_source_file tr3024.cif
_cod_data_source_block II
_cod_original_sg_symbol_H-M 'P 21/n'
_cod_database_code 2016367
_cod_database_fobs_code 2016367

loop_
_symmetry_equiv_pos_as_xyz
'x, y, z'
'-x+1/2, y+1/2, -z+1/2'
'-x, -y, -z'
'x-1/2, -y-1/2, z-1/2'

loop_
_atom_site_type_symbol
_atom_site_label
_atom_site_fract_x
_atom_site_fract_y
_atom_site_fract_z
_atom_site_U_iso_or_equiv
_atom_site_adp_type
_atom_site_calc_flag
_atom_site_refinement_flags
_atom_site_occupancy
Ni Ni1 0.358320(4) -0.043197(7) 1.006326(4) 0.008090(10) Uani d . 1
N N1 0.42907(3) 0.05552(5) 0.90814(3) 0.01025(5) Uani d . 1
N N2 0.23885(3) -0.00347(5) 0.92501(3) 0.00943(5) Uani d . 1
N N3 0.26006(3) -0.13805(4) 1.09096(3) 0.00914(5) Uani d . 1
O O1 0.53194(3) 0.08673(5) 0.90320(3) 0.01458(6) Uani d . 1
C C1 0.36720(3) 0.09945(5) 0.83270(3) 0.01062(6) Uani d . 1
C C2 0.25455(3) 0.06414(5) 0.84395(3) 0.00973(6) Uani d . 1
C C3 0.13600(3) -0.05421(5) 0.95711(4) 0.01033(6) Uani d . 1
H H3A 0.0889 -0.0889 0.9009 0.012 Uiso calc R 1
H H3B 0.0995 0.0269 0.9907 0.012 Uiso calc R 1
C C4 0.16402(4) -0.18163(5) 1.02666(4) 0.01119(6) Uani d . 1
H H4A 0.1031 -0.2030 1.0669 0.013 Uiso calc R 1
H H4B 0.1796 -0.2726 0.9894 0.013 Uiso calc R 1
C C5 0.40862(4) 0.17912(7) 0.74828(4) 0.01506(8) Uani d . 1
H H5A 0.4501 0.2661 0.7716 0.023 Uiso calc R 1
H H5B 0.3486 0.2119 0.7041 0.023 Uiso calc R 1
H H5C 0.4545 0.1120 0.7133 0.023 Uiso calc R 1
C C6 0.16923(3) 0.10385(5) 0.76893(3) 0.01051(6) Uani d . 1
C C7 0.08698(4) 0.20112(6) 0.79101(4) 0.01384(7) Uani d . 1
H H7 0.0849 0.2417 0.8548 0.017 Uiso calc R 1
C C8 0.00821(4) 0.23796(7) 0.71875(5) 0.01796(9) Uani d . 1
H H8 -0.0472 0.3051 0.7331 0.022 Uiso calc R 1
C C9 0.01015(5) 0.17700(8) 0.62577(5) 0.01941(10) Uani d . 1
H H9 -0.0444 0.2012 0.5771 0.023 Uiso calc R 1
C C10 0.09229(5) 0.08030(8) 0.60400(4) 0.01837(9) Uani d . 1
H H10 0.0935 0.0386 0.5405 0.022 Uiso calc R 1
C C11 0.17252(4) 0.04461(6) 0.67508(4) 0.01449(7) Uani d . 1
H H11 0.2292 -0.0197 0.6598 0.017 Uiso calc R 1
C C12 0.30081(4) -0.27151(6) 1.14514(4) 0.01414(7) Uani d . 1
H H12A 0.3599 -0.2426 1.1915 0.021 Uiso calc R 1
H H12B 0.3261 -0.3448 1.0990 0.021 Uiso calc R 1
H H12C 0.2433 -0.3153 1.1807 0.021 Uiso calc R 1
C C13 0.23181(4) -0.02382(6) 1.16328(4) 0.01378(7) Uani d . 1
H H13A 0.1762 -0.0633 1.2031 0.021 Uiso calc R 1
H H13B 0.2052 0.0659 1.1289 0.021 Uiso calc R 1
H H13C 0.2953 0.0013 1.2055 0.021 Uiso calc R 1
Cl Cl1 0.142557(9) 0.386799(13) 0.063931(9) 0.01254(2) Uani d . 1
O O2 0.14788(6) 0.45258(6) -0.03107(4) 0.02955(13) Uani d . 1
O O3 0.24755(4) 0.33887(7) 0.10036(6) 0.03133(13) Uani d . 1
O O4 0.10295(4) 0.49481(5) 0.13006(4) 0.01838(7) Uani d . 1
O O5 0.07149(4) 0.25969(5) 0.05740(4) 0.01922(8) Uani d . 1

loop_
_atom_site_aniso_label
_atom_site_aniso_U_11
_atom_site_aniso_U_22
_atom_site_aniso_U_33
_atom_site_aniso_U_12
_atom_site_aniso_U_13
_atom_site_aniso_U_23
Ni1 0.00667(2) 0.01042(2) 0.00710(2) -0.001300(10) -0.000070(10) 0.00224(2)
N1 0.00727(11) 0.01415(13) 0.00926(13) -0.00142(10) -0.00005(9) 0.00345(11)
N2 0.00776(11) 0.01212(13) 0.00837(12) -0.00109(9) 0.00022(9) 0.00170(10)
N3 0.00908(11) 0.00984(11) 0.00847(12) -0.00163(9) 0.00022(9) 0.00123(10)
O1 0.00702(11) 0.02406(17) 0.01244(14) -0.00319(11) -0.00107(10) 0.00865(13)
C1 0.00817(13) 0.01456(15) 0.00905(15) -0.00060(11) -0.00001(11) 0.00356(12)
C2 0.00831(12) 0.01262(14) 0.00820(14) -0.00015(10) 0.00001(10) 0.00166(11)
C3 0.00814(13) 0.01330(15) 0.00954(15) -0.00159(11) 0.00043(11) 0.00097(12)
C4 0.01055(14) 0.01200(14) 0.01085(16) -0.00348(11) -0.00072(11) 0.00120(12)
C5 0.01142(15) 0.0218(2) 0.01189(17) -0.00131(14) 0.00058(13) 0.00757(15)
C6 0.00862(13) 0.01405(15) 0.00872(14) -0.00014(11) -0.00046(11) 0.00187(12)
C7 0.01150(15) 0.01692(17) 0.01299(17) 0.00253(13) -0.00010(13) 0.00111(14)
C8 0.01228(16) 0.0221(2) 0.0192(2) 0.00379(15) -0.00147(15) 0.00537(18)
C9 0.01351(17) 0.0278(3) 0.0161(2) -0.00163(17) -0.00523(15) 0.00718(19)
C10 0.01669(19) 0.0277(2) 0.01019(17) -0.00312(18) -0.00283(14) 0.00120(17)
C11 0.01326(16) 0.0204(2) 0.00973(16) 0.00041(14) -0.00012(13) -0.00033(14)
C12 0.01342(16) 0.01257(15) 0.01622(19) -0.00167(12) -0.00059(14) 0.00579(14)
C13 0.01533(17) 0.01586(17) 0.01016(16) -0.00004(13) 0.00083(13) -0.00209(13)
Cl1 0.01217(4) 0.01125(4) 0.01426(4) -0.00274(3) 0.00139(3) -0.00083(3)
O2 0.0512(4) 0.0241(2) 0.01441(19) -0.0085(2) 0.0106(2) 0.00060(16)
O3 0.01296(16) 0.0264(2) 0.0536(4) 0.00139(16) -0.0055(2) -0.0024(2)
O4 0.02199(18) 0.01657(15) 0.01697(17) -0.00413(13) 0.00437(14) -0.00542(13)
O5 0.01664(15) 0.01212(13) 0.0288(2) -0.00528(12) 0.00102(15) -0.00293(14)

loop_
_atom_type_symbol
_atom_type_description
_atom_type_scat_dispersion_real
_atom_type_scat_dispersion_imag
_atom_type_scat_source
C C 0.0033 0.0016 'International Tables Vol C Tables 4.2.6.8 and 6.1.1.4'
H H 0.0000 0.0000 'International Tables Vol C Tables 4.2.6.8 and 6.1.1.4'
N N 0.0061 0.0033 'International Tables Vol C Tables 4.2.6.8 and 6.1.1.4'
O O 0.0106 0.0060 'International Tables Vol C Tables 4.2.6.8 and 6.1.1.4'
Cl Cl 0.1484 0.1585 'International Tables Vol C Tables 4.2.6.8 and 6.1.1.4'
Ni Ni 0.3393 1.1124 'International Tables Vol C Tables 4.2.6.8 and 6.1.1.4'

loop_
_geom_angle_atom_site_label_1
_geom_angle_atom_site_label_2
_geom_angle_atom_site_label_3
_geom_angle_site_symmetry_1
_geom_angle_site_symmetry_3
_geom_angle
_geom_angle_publ_flag
O1 Ni1 N2 3_657 . 174.274(17) y
O1 Ni1 N1 3_657 . 102.525(17) y
N2 Ni1 N1 . . 82.999(17) y
O1 Ni1 N3 3_657 . 88.804(17) y
N2 Ni1 N3 . . 85.674(17) y
N1 Ni1 N3 . . 168.671(17) y
C1 N1 O1 . . 115.02(4) ?
C1 N1 Ni1 . . 115.08(3) ?
O1 N1 Ni1 . . 129.90(3) ?
C2 N2 C3 . . 126.28(4) ?
C2 N2 Ni1 . . 116.62(3) ?
C3 N2 Ni1 . . 117.09(3) ?
C12 N3 C13 . . 108.14(4) ?
C12 N3 C4 . . 108.80(4) ?
C13 N3 C4 . . 110.85(4) ?
C12 N3 Ni1 . . 116.23(3) ?
C13 N3 Ni1 . . 106.59(3) ?
C4 N3 Ni1 . . 106.19(3) ?
N1 O1 Ni1 . 3_657 127.57(3) ?
N1 C1 C2 . . 112.08(4) ?
N1 C1 C5 . . 122.78(4) ?
C2 C1 C5 . . 125.12(4) ?
N2 C2 C1 . . 113.19(4) ?
N2 C2 C6 . . 124.60(4) ?
C1 C2 C6 . . 122.20(4) ?
N2 C3 C4 . . 104.57(4) ?
N2 C3 H3A . . 110.8 ?
C4 C3 H3A . . 110.8 ?
N2 C3 H3B . . 110.8 ?
C4 C3 H3B . . 110.8 ?
H3A C3 H3B . . 108.9 ?
N3 C4 C3 . . 108.58(4) ?
N3 C4 H4A . . 110.0 ?
C3 C4 H4A . . 110.0 ?
N3 C4 H4B . . 110.0 ?
C3 C4 H4B . . 110.0 ?
H4A C4 H4B . . 108.4 ?
C1 C5 H5A . . 109.5 ?
C1 C5 H5B . . 109.5 ?
H5A C5 H5B . . 109.5 ?
C1 C5 H5C . . 109.5 ?
H5A C5 H5C . . 109.5 ?
H5B C5 H5C . . 109.5 ?
C11 C6 C7 . . 120.24(5) ?
C11 C6 C2 . . 119.13(4) ?
C7 C6 C2 . . 120.62(4) ?
C8 C7 C6 . . 119.49(5) ?
C8 C7 H7 . . 120.3 ?
C6 C7 H7 . . 120.3 ?
C9 C8 C7 . . 120.41(5) ?
C9 C8 H8 . . 119.8 ?
C7 C8 H8 . . 119.8 ?
C8 C9 C10 . . 119.94(5) ?
C8 C9 H9 . . 120.0 ?
C10 C9 H9 . . 120.0 ?
C11 C10 C9 . . 120.21(6) ?
C11 C10 H10 . . 119.9 ?
C9 C10 H10 . . 119.9 ?
C10 C11 C6 . . 119.69(5) ?
C10 C11 H11 . . 120.2 ?
C6 C11 H11 . . 120.2 ?
N3 C12 H12A . . 109.5 ?
N3 C12 H12B . . 109.5 ?
H12A C12 H12B . . 109.5 ?
N3 C12 H12C . . 109.5 ?
H12A C12 H12C . . 109.5 ?
H12B C12 H12C . . 109.5 ?
N3 C13 H13A . . 109.5 ?
N3 C13 H13B . . 109.5 ?
H13A C13 H13B . . 109.5 ?
N3 C13 H13C . . 109.5 ?
H13A C13 H13C . . 109.5 ?
H13B C13 H13C . . 109.5 ?
O2 Cl1 O4 . . 109.55(3) ?
O2 Cl1 O3 . . 109.96(5) ?
O4 Cl1 O3 . . 109.08(4) ?
O2 Cl1 O5 . . 109.42(4) ?
O4 Cl1 O5 . . 109.47(3) ?
O3 Cl1 O5 . . 109.34(3) ?

loop_
_geom_bond_atom_site_label_1
_geom_bond_atom_site_label_2
_geom_bond_site_symmetry_2
_geom_bond_distance
_geom_bond_publ_flag
Ni1 O1 3_657 1.8348(4) y
Ni1 N2 . 1.8439(4) y
Ni1 N1 . 1.8827(4) y
Ni1 N3 . 1.9442(4) y
N1 C1 . 1.3135(6) ?
N1 O1 . 1.3264(5) ?
N2 C2 . 1.2936(6) ?
N2 C3 . 1.4629(6) ?
N3 C12 . 1.4827(6) ?
N3 C13 . 1.4857(6) ?
N3 C4 . 1.4982(6) ?
O1 Ni1 3_657 1.8348(4) ?
C1 C2 . 1.4661(6) ?
C1 C5 . 1.4841(7) ?
C2 C6 . 1.4795(6) ?
C3 C4 . 1.5160(7) ?
C3 H3A . 0.9900 ?
C3 H3B . 0.9900 ?
C4 H4A . 0.9900 ?
C4 H4B . 0.9900 ?
C5 H5A . 0.9800 ?
C5 H5B . 0.9800 ?
C5 H5C . 0.9800 ?
C6 C11 . 1.3968(7) ?
C6 C7 . 1.3995(7) ?
C7 C8 . 1.3934(8) ?
C7 H7 . 0.9500 ?
C8 C9 . 1.3902(10) ?
C8 H8 . 0.9500 ?
C9 C10 . 1.3942(10) ?
C9 H9 . 0.9500 ?
C10 C11 . 1.3925(8) ?
C10 H10 . 0.9500 ?
C11 H11 . 0.9500 ?
C12 H12A . 0.9800 ?
C12 H12B . 0.9800 ?
C12 H12C . 0.9800 ?
C13 H13A . 0.9800 ?
C13 H13B . 0.9800 ?
C13 H13C . 0.9800 ?
Cl1 O2 . 1.4370(6) ?
Cl1 O4 . 1.4384(5) ?
Cl1 O3 . 1.4433(6) ?
Cl1 O5 . 1.4466(4) ?
